data_4348174
loop_
_publ_author_name
'Hu, Junyi'
'Zhan, Lijie'
'Zhang, Guanyun'
'Zhang, Qun'
'Du, Lin'
'Tung, Chen-Ho'
'Wang, Yifeng'

_publ_section_title
;
 Effects of Substitutional Dopants on the Photoresponse of a
 Polyoxotitanate Cluster.
;
_journal_issue 17
_journal_name_full 'Inorganic chemistry'
_journal_page_first 8493
_journal_page_last 8501
_journal_paper_doi 10.1021/acs.inorgchem.6b01071
_journal_volume 55
_journal_year 2016
_chemical_formula_moiety 'C54 H126 O32 Ti11'
_chemical_formula_sum 'C54 H126 O32 Ti11'
_chemical_formula_weight 1814.44
_chemical_name_systematic Ti11
_space_group_crystal_system monoclinic
_space_group_IT_number 14
_space_group_name_Hall '-P 2yn'
_space_group_name_H-M_alt 'P 1 21/n 1'
_atom_sites_solution_hydrogens geom
_atom_sites_solution_primary direct
_audit_creation_date 2016-04-22
_audit_creation_method
;
Olex2 1.2-beta
(compiled 2016.02.19 svn.r3266 for OlexSys, GUI svn.r5155)
;
_cell_angle_alpha 90
_cell_angle_beta 91.356(4)
_cell_angle_gamma 90
_cell_formula_units_Z 2
_cell_length_a 16.302(3)
_cell_length_b 14.391(3)
_cell_length_c 19.729(4)
_cell_measurement_reflns_used 504
_cell_measurement_temperature 173
_cell_measurement_theta_max 15.029
_cell_measurement_theta_min 2.831
_cell_volume 4627.2(16)
_computing_cell_refinement 'SAINT v7.23A (Bruker, 2003)'
_computing_data_reduction 'SAINT v7.23A (Bruker, 2003)'
_computing_molecular_graphics 'Olex2 (Dolomanov et al., 2009)'
_computing_publication_material 'Olex2 (Dolomanov et al., 2009)'
_computing_structure_refinement 'ShelXL (Sheldrick, 2015)'
_computing_structure_solution 'SIR2004 (Burla et al., 2007)'
_diffrn_ambient_temperature 173
_diffrn_measured_fraction_theta_full 0.969
_diffrn_measured_fraction_theta_max 0.996
_diffrn_measurement_device_type 'CCD area detector'
_diffrn_radiation_type MoK\a
_diffrn_radiation_wavelength 0.71073
_diffrn_reflns_av_R_equivalents 0.1493
_diffrn_reflns_av_unetI/netI 0.2281
_diffrn_reflns_Laue_measured_fraction_full 0.969
_diffrn_reflns_Laue_measured_fraction_max 0.996
_diffrn_reflns_limit_h_max 19
_diffrn_reflns_limit_h_min -17
_diffrn_reflns_limit_k_max 17
_diffrn_reflns_limit_k_min -17
_diffrn_reflns_limit_l_max 23
_diffrn_reflns_limit_l_min -19
_diffrn_reflns_number 22624
_diffrn_reflns_point_group_measured_fraction_full 0.969
_diffrn_reflns_point_group_measured_fraction_max 0.996
_diffrn_reflns_theta_full 25.242
_diffrn_reflns_theta_max 25.000
_diffrn_reflns_theta_min 1.888
_exptl_absorpt_coefficient_mu 0.960
_exptl_crystal_colour 'clear colourless'
_exptl_crystal_colour_lustre clear
_exptl_crystal_colour_primary colourless
_exptl_crystal_density_diffrn 1.302
_exptl_crystal_description block
_exptl_crystal_F_000 1896
_exptl_crystal_preparation 'in isopropanol'
_exptl_crystal_recrystallization_method 'block crystal'
_refine_diff_density_max 0.914
_refine_diff_density_min -0.789
_refine_diff_density_rms 0.128
_refine_ls_extinction_method none
_refine_ls_goodness_of_fit_ref 0.929
_refine_ls_hydrogen_treatment constr
_refine_ls_matrix_type full
_refine_ls_number_parameters 416
_refine_ls_number_reflns 8118
_refine_ls_number_restraints 97
_refine_ls_restrained_S_all 0.944
_refine_ls_R_factor_all 0.1991
_refine_ls_R_factor_gt 0.0966
_refine_ls_shift/su_max 0.002
_refine_ls_shift/su_mean 0.000
_refine_ls_structure_factor_coef Fsqd
_refine_ls_weighting_details 'w=1/[\s^2^(Fo^2^)+(0.1274P)^2^] where P=(Fo^2^+2Fc^2^)/3'
_refine_ls_weighting_scheme calc
_refine_ls_wR_factor_gt 0.2366
_refine_ls_wR_factor_ref 0.2842
_reflns_Friedel_coverage 0.000
_reflns_number_gt 3083
_reflns_number_total 8118
_reflns_threshold_expression 'I > 2\s(I)'
_cod_data_source_file ic6b01071_si_002.cif
_cod_data_source_block {Ti11}
_cod_original_cell_volume 4627.1(14)
_cod_database_code 4348174
_shelxl_version_number 2013-4
_shelx_space_group_comment
;
The symmetry employed for this shelxl refinement is uniquely defined
by the following loop, which should always be used as a source of
symmetry information in preference to the above space-group names.
They are only intended as comments.
;
_olex2_refinement_description
;
1. Fixed Uiso
 At 1.2 times of:
  All C(H) groups
 At 1.5 times of:
  All C(H,H,H) groups
2. Restrained distances
 C6-C4
 1.5 with sigma of 0.02
 C5-C4
 1.5 with sigma of 0.02
 C5-C6
 2.35 with sigma of 0.02
 C16-O12
 1.5 with sigma of 0.02
 C18-C16
 1.5 with sigma of 0.02
 C18-O12
 2.35 with sigma of 0.02
 C16-C17
 1.5 with sigma of 0.02
 C17-O12
 2.35 with sigma of 0.02
 C18-C17
 2.35 with sigma of 0.02
3. Uiso/Uaniso restraints and constraints
C5 \\sim C6 \\sim C21 \\sim C2 \\sim C7 \\sim C11 \\sim C12 \\sim C9 \\sim C19
\\sim C15 \\sim C10 \\sim C3 \\sim C26 \\sim C4 \\sim C20 \\sim C14 \\sim C8
\\sim C25 \\sim C24 \\sim C22 \\sim C27 \\sim C13 \\sim C1 \\sim C23 \\sim C16
\\sim C17 \\sim C18: within 1.7A with sigma of 0.005 and sigma for terminal
atoms of 0.01
4. Others
 Fixed Sof: Ti5(0.9) Ti6(0.6)
5.a Ternary CH refined with riding coordinates:
 C7(H7), C19(H19), C10(H10), C4(H4), C25(H25), C22(H22), C13(H13), C1(H1),
 C16(H16)
5.b Me refined with riding coordinates:
 C6(H6A,H6B,H6C), C2(H2A,H2B,H2C), C17(H17A,H17B,H17C), C18(H18A,H18B,H18C)
5.c Idealised Me refined as rotating group:
 C5(H5A,H5B,H5C), C21(H21A,H21B,H21C), C11(H11A,H11B,H11C), C12(H12A,H12B,
 H12C), C9(H9A,H9B,H9C), C15(H15A,H15B,H15C), C3(H3A,H3B,H3C), C26(H26A,H26B,
 H26C), C20(H20A,H20B,H20C), C14(H14A,H14B,H14C), C8(H8A,H8B,H8C), C24(H24A,
 H24B,H24C), C27(H27A,H27B,H27C), C23(H23A,H23B,H23C)
;
_olex2_exptl_crystal_mounting_method 'in N2 flow'
_olex2_submission_original_sample_id Ti11
_olex2_submission_special_instructions 'No special instructions were received'

loop_
_space_group_symop_operation_xyz
'x, y, z'
'-x+1/2, y+1/2, -z+1/2'
'-x, -y, -z'
'x-1/2, -y-1/2, z-1/2'

loop_
_atom_site_label
_atom_site_type_symbol
_atom_site_fract_x
_atom_site_fract_y
_atom_site_fract_z
_atom_site_U_iso_or_equiv
_atom_site_adp_type
_atom_site_occupancy
_atom_site_site_symmetry_order
_atom_site_calc_flag
_atom_site_refinement_flags_posn
_atom_site_refinement_flags_adp
_atom_site_refinement_flags_occupancy
Ti1 Ti 0.52911(11) 0.35367(12) 0.38145(9) 0.0373(5) Uani 1 1 d . . .
Ti2 Ti 0.53034(11) 0.56553(12) 0.34718(9) 0.0378(5) Uani 1 1 d . . .
Ti3 Ti 0.59246(11) 0.67152(12) 0.47050(10) 0.0392(5) Uani 1 1 d . . .
Ti4 Ti 0.36542(10) 0.46817(12) 0.38300(10) 0.0423(6) Uani 1 1 d . . .
Ti5 Ti 0.59035(11) 0.32579(13) 0.52552(11) 0.0367(6) Uani 0.9 1 d . . P
Ti6 Ti 0.32279(14) 0.50931(16) 0.52691(13) 0.0187(6) Uani 0.6 1 d . . P
O16 O 0.6442(4) 0.2195(5) 0.5407(3) 0.0488(19) Uani 1 1 d . . .
O1 O 0.4820(3) 0.4744(4) 0.4092(3) 0.0322(15) Uani 1 1 d . . .
O11 O 0.3736(3) 0.4248(4) 0.5936(3) 0.0370(17) Uani 1 1 d . . .
O15 O 0.5647(4) 0.2502(4) 0.3405(4) 0.0473(19) Uani 1 1 d . . .
O2 O 0.5688(4) 0.4432(4) 0.3099(3) 0.0350(16) Uani 1 1 d . . .
O14 O 0.4932(3) 0.2994(4) 0.4665(3) 0.0320(16) Uani 1 1 d . . .
O13 O 0.4129(4) 0.3512(4) 0.3418(3) 0.0400(17) Uani 1 1 d . . .
O4 O 0.6472(4) 0.7745(4) 0.4535(3) 0.0422(18) Uani 1 1 d . . .
O6 O 0.4140(3) 0.5494(4) 0.3099(3) 0.0348(16) Uani 1 1 d . . .
O9 O 0.2663(4) 0.4531(4) 0.3442(3) 0.0394(17) Uani 1 1 d . . .
O3 O 0.5615(4) 0.6406(4) 0.2792(3) 0.0452(18) Uani 1 1 d . . .
O5 O 0.4939(3) 0.6636(4) 0.4092(3) 0.0315(15) Uani 1 1 d . . .
O7 O 0.3423(3) 0.5758(4) 0.4399(3) 0.0361(16) Uani 1 1 d . . .
O10 O 0.3446(3) 0.4003(4) 0.4678(3) 0.0361(16) Uani 1 1 d . . .
O8 O 0.3734(3) 0.6234(4) 0.5602(3) 0.0384(17) Uani 1 1 d . . .
O12 O 0.2129(5) 0.5216(5) 0.5447(4) 0.072(2) Uani 1 1 d D . .
C5 C 0.7750(16) 0.8556(19) 0.4953(14) 0.261(11) Uiso 1 1 d D U .
H5A H 0.7593 0.8257 0.5377 0.391 Uiso 1 1 calc GR . .
H5B H 0.7701 0.9232 0.4999 0.391 Uiso 1 1 calc GR . .
H5C H 0.8318 0.8395 0.4853 0.391 Uiso 1 1 calc GR . .
C6 C 0.6896(16) 0.9182(19) 0.4145(13) 0.249(10) Uiso 1 1 d D U .
H6A H 0.6538 0.9103 0.3743 0.374 Uiso 1 1 calc R . .
H6B H 0.7367 0.9570 0.4030 0.374 Uiso 1 1 calc R . .
H6C H 0.6589 0.9484 0.4505 0.374 Uiso 1 1 calc R . .
C21 C 0.3643(6) 0.1933(7) 0.3493(6) 0.057(3) Uani 1 1 d . U .
H21A H 0.4199 0.1735 0.3624 0.086 Uiso 1 1 calc GR . .
H21B H 0.3368 0.1437 0.3235 0.086 Uiso 1 1 calc GR . .
H21C H 0.3332 0.2068 0.3901 0.086 Uiso 1 1 calc GR . .
C2 C 0.5856(8) 0.4426(11) 0.1925(7) 0.095(4) Uani 1 1 d . U .
H2A H 0.5358 0.4049 0.1872 0.143 Uiso 1 1 calc R . .
H2B H 0.6229 0.4288 0.1555 0.143 Uiso 1 1 calc R . .
H2C H 0.5709 0.5087 0.1912 0.143 Uiso 1 1 calc R . .
C7 C 0.6018(9) 0.7199(9) 0.2516(7) 0.075(3) Uani 1 1 d . U .
H7 H 0.6610 0.7245 0.2659 0.090 Uiso 1 1 calc R . .
C11 C 0.3218(7) 0.6735(8) 0.2807(6) 0.070(3) Uani 1 1 d . U .
H11A H 0.2736 0.6451 0.3012 0.105 Uiso 1 1 calc GR . .
H11B H 0.3041 0.7130 0.2427 0.105 Uiso 1 1 calc GR . .
H11C H 0.3513 0.7111 0.3147 0.105 Uiso 1 1 calc GR . .
C12 C 0.3478(9) 0.5438(9) 0.2011(6) 0.086(4) Uani 1 1 d . U .
H12A H 0.3943 0.5078 0.1845 0.129 Uiso 1 1 calc GR . .
H12B H 0.3255 0.5829 0.1644 0.129 Uiso 1 1 calc GR . .
H12C H 0.3051 0.5014 0.2165 0.129 Uiso 1 1 calc GR . .
C9 C 0.5506(8) 0.8043(8) 0.2732(7) 0.081(4) Uani 1 1 d . U .
H9A H 0.4940 0.7969 0.2564 0.121 Uiso 1 1 calc GR . .
H9B H 0.5740 0.8611 0.2541 0.121 Uiso 1 1 calc GR . .
H9C H 0.5513 0.8087 0.3228 0.121 Uiso 1 1 calc GR . .
C19 C 0.3685(7) 0.2776(8) 0.3071(6) 0.058(3) Uani 1 1 d . U .
H19 H 0.3109 0.3000 0.3000 0.070 Uiso 1 1 calc R . .
C15 C 0.1555(7) 0.3605(9) 0.3865(7) 0.081(4) Uani 1 1 d . U .
H15A H 0.1853 0.3047 0.3728 0.121 Uiso 1 1 calc GR . .
H15B H 0.0964 0.3503 0.3801 0.121 Uiso 1 1 calc GR . .
H15C H 0.1679 0.3738 0.4344 0.121 Uiso 1 1 calc GR . .
C10 C 0.3750(8) 0.6017(9) 0.2566(6) 0.069(3) Uani 1 1 d . U .
H10 H 0.4215 0.6374 0.2371 0.083 Uiso 1 1 calc R . .
C3 C 0.7070(7) 0.4631(10) 0.2694(7) 0.083(4) Uani 1 1 d . U .
H3A H 0.7016 0.5305 0.2748 0.124 Uiso 1 1 calc GR . .
H3B H 0.7431 0.4498 0.2316 0.124 Uiso 1 1 calc GR . .
H3C H 0.7307 0.4362 0.3112 0.124 Uiso 1 1 calc GR . .
C26 C 0.6967(8) 0.1797(9) 0.3629(9) 0.112(5) Uani 1 1 d . U .
H26A H 0.7180 0.2402 0.3488 0.169 Uiso 1 1 calc GR . .
H26B H 0.7309 0.1301 0.3445 0.169 Uiso 1 1 calc GR . .
H26C H 0.6978 0.1759 0.4125 0.169 Uiso 1 1 calc GR . .
C4 C 0.720(2) 0.8231(17) 0.4391(16) 0.258(10) Uiso 1 1 d D U .
H4 H 0.7516 0.7907 0.4033 0.309 Uiso 1 1 calc R . .
C20 C 0.4023(8) 0.2620(8) 0.2383(7) 0.076(3) Uani 1 1 d . U .
H20A H 0.3991 0.3199 0.2122 0.114 Uiso 1 1 calc GR . .
H20B H 0.3704 0.2137 0.2148 0.114 Uiso 1 1 calc GR . .
H20C H 0.4598 0.2423 0.2428 0.114 Uiso 1 1 calc GR . .
C14 C 0.1316(8) 0.4923(9) 0.3042(8) 0.098(4) Uani 1 1 d . U .
H14A H 0.1349 0.4701 0.2574 0.147 Uiso 1 1 calc GR . .
H14B H 0.1496 0.5572 0.3066 0.147 Uiso 1 1 calc GR . .
H14C H 0.0749 0.4877 0.3191 0.147 Uiso 1 1 calc GR . .
C8 C 0.5888(10) 0.7101(11) 0.1747(8) 0.114(4) Uani 1 1 d . U .
H8A H 0.6104 0.6501 0.1599 0.172 Uiso 1 1 calc GR . .
H8B H 0.6176 0.7605 0.1517 0.172 Uiso 1 1 calc GR . .
H8C H 0.5300 0.7136 0.1634 0.172 Uiso 1 1 calc GR . .
C25 C 0.6106(9) 0.1686(10) 0.3368(10) 0.116(5) Uani 1 1 d . U .
H25 H 0.5895 0.1415 0.3797 0.139 Uiso 1 1 calc R . .
C24 C 0.5593(14) 0.0866(15) 0.5530(12) 0.189(7) Uani 1 1 d . U .
H24A H 0.5345 0.0867 0.5978 0.284 Uiso 1 1 calc GR . .
H24B H 0.5647 0.0225 0.5370 0.284 Uiso 1 1 calc GR . .
H24C H 0.5243 0.1217 0.5210 0.284 Uiso 1 1 calc GR . .
C22 C 0.6434(16) 0.1315(19) 0.5580(14) 0.199(6) Uiso 1 1 d . U .
H22 H 0.6699 0.1030 0.5178 0.238 Uiso 1 1 calc R . .
C27 C 0.5808(9) 0.1006(10) 0.2967(10) 0.131(5) Uani 1 1 d . U .
H27A H 0.5928 0.0402 0.3175 0.197 Uiso 1 1 calc GR . .
H27B H 0.6065 0.1040 0.2524 0.197 Uiso 1 1 calc GR . .
H27C H 0.5213 0.1081 0.2909 0.197 Uiso 1 1 calc GR . .
C13 C 0.1809(10) 0.4394(11) 0.3450(9) 0.103(4) Uiso 1 1 d . U .
H13 H 0.1751 0.4835 0.3838 0.123 Uiso 1 1 calc R . .
C1 C 0.6250(7) 0.4218(10) 0.2554(6) 0.068(3) Uani 1 1 d . U .
H1 H 0.6328 0.3529 0.2562 0.082 Uiso 1 1 calc R . .
C23 C 0.6918(14) 0.0895(16) 0.6129(12) 0.227(6) Uani 1 1 d . U .
H23A H 0.7051 0.1367 0.6472 0.341 Uiso 1 1 calc GR . .
H23B H 0.7427 0.0641 0.5949 0.341 Uiso 1 1 calc GR . .
H23C H 0.6602 0.0393 0.6335 0.341 Uiso 1 1 calc GR . .
C16 C 0.1344(13) 0.4787(16) 0.5544(14) 0.288(11) Uiso 1 1 d D U .
H16 H 0.1058 0.4638 0.5104 0.346 Uiso 1 1 calc R . .
C17 C 0.0845(12) 0.5315(16) 0.5976(14) 0.265(11) Uiso 1 1 d D U .
H17A H 0.0792 0.4991 0.6409 0.397 Uiso 1 1 calc R . .
H17B H 0.0301 0.5396 0.5762 0.397 Uiso 1 1 calc R . .
H17C H 0.1096 0.5925 0.6055 0.397 Uiso 1 1 calc R . .
C18 C 0.1572(16) 0.3903(14) 0.5949(16) 0.303(12) Uiso 1 1 d D U .
H18A H 0.1815 0.3445 0.5646 0.455 Uiso 1 1 calc R . .
H18B H 0.1078 0.3641 0.6147 0.455 Uiso 1 1 calc R . .
H18C H 0.1969 0.4061 0.6312 0.455 Uiso 1 1 calc R . .

loop_
_atom_site_aniso_label
_atom_site_aniso_U_11
_atom_site_aniso_U_22
_atom_site_aniso_U_33
_atom_site_aniso_U_23
_atom_site_aniso_U_13
_atom_site_aniso_U_12
Ti1 0.0408(11) 0.0365(11) 0.0346(11) -0.0055(9) 0.0001(9) -0.0032(8)
Ti2 0.0414(11) 0.0366(11) 0.0355(12) 0.0055(9) 0.0005(9) -0.0038(9)
Ti3 0.0396(11) 0.0357(11) 0.0422(13) 0.0031(9) -0.0010(9) -0.0053(9)
Ti4 0.0325(11) 0.0387(11) 0.0550(14) 0.0065(10) -0.0120(10) -0.0050(8)
Ti5 0.0381(12) 0.0286(11) 0.0433(14) 0.0011(10) -0.0025(10) 0.0037(9)
Ti6 0.0113(12) 0.0181(14) 0.0268(16) -0.0006(12) -0.0003(11) 0.0012(10)
O16 0.064(5) 0.033(4) 0.050(5) 0.006(4) 0.002(4) 0.007(3)
O1 0.027(3) 0.032(4) 0.038(4) 0.002(3) 0.005(3) 0.003(3)
O11 0.023(3) 0.034(4) 0.055(5) -0.003(3) 0.003(3) -0.012(3)
O15 0.045(4) 0.041(4) 0.057(5) -0.012(4) 0.004(4) 0.011(3)
O2 0.041(4) 0.031(4) 0.034(4) 0.000(3) 0.003(3) -0.003(3)
O14 0.033(4) 0.024(3) 0.039(4) 0.003(3) 0.002(3) -0.003(3)
O13 0.037(4) 0.041(4) 0.041(4) -0.016(3) -0.016(3) 0.001(3)
O4 0.035(4) 0.037(4) 0.056(5) 0.008(4) 0.015(4) -0.011(3)
O6 0.032(4) 0.040(4) 0.031(4) 0.007(3) -0.008(3) 0.003(3)
O9 0.022(3) 0.049(4) 0.046(5) -0.005(3) -0.011(3) -0.003(3)
O3 0.050(4) 0.050(4) 0.036(4) 0.009(4) 0.009(4) 0.007(3)
O5 0.030(3) 0.030(4) 0.035(4) 0.013(3) 0.000(3) 0.002(3)
O7 0.031(4) 0.042(4) 0.035(4) 0.001(3) 0.000(3) 0.008(3)
O10 0.029(4) 0.040(4) 0.040(4) 0.000(3) 0.002(3) 0.003(3)
O8 0.024(3) 0.048(4) 0.043(4) 0.004(3) 0.003(3) 0.002(3)
O12 0.054(5) 0.090(6) 0.072(6) 0.001(5) 0.002(4) -0.031(4)
C21 0.051(6) 0.050(6) 0.070(7) -0.012(6) -0.004(6) -0.021(5)
C2 0.081(8) 0.145(9) 0.061(8) -0.018(8) 0.031(7) 0.000(7)
C7 0.087(7) 0.070(7) 0.069(7) 0.037(7) 0.017(7) -0.014(6)
C11 0.079(8) 0.077(8) 0.052(7) -0.002(6) -0.022(6) 0.021(6)
C12 0.107(8) 0.101(8) 0.048(7) -0.003(6) -0.034(7) 0.018(7)
C9 0.095(8) 0.062(7) 0.087(8) 0.033(7) 0.020(7) -0.013(6)
C19 0.058(6) 0.055(6) 0.063(7) -0.021(5) -0.008(5) -0.019(5)
C15 0.063(6) 0.086(7) 0.093(8) 0.022(7) 0.000(6) -0.011(6)
C10 0.084(7) 0.077(7) 0.044(6) 0.005(6) -0.022(6) 0.012(6)
C3 0.048(6) 0.131(9) 0.070(8) -0.017(7) 0.033(6) -0.007(6)
C26 0.065(7) 0.070(8) 0.201(14) -0.036(8) -0.029(9) 0.026(7)
C20 0.083(7) 0.074(7) 0.071(8) -0.015(7) -0.013(7) -0.019(6)
C14 0.074(7) 0.102(8) 0.116(8) 0.037(7) -0.028(7) 0.006(6)
C8 0.117(9) 0.117(9) 0.110(9) 0.048(9) 0.027(9) -0.003(8)
C25 0.076(7) 0.067(7) 0.202(13) -0.063(8) -0.035(8) 0.025(7)
C24 0.193(10) 0.172(10) 0.203(11) 0.015(9) 0.022(9) 0.002(9)
C27 0.093(8) 0.085(9) 0.213(14) -0.081(9) -0.041(9) 0.032(7)
C1 0.053(6) 0.110(8) 0.042(6) -0.016(6) 0.030(6) -0.004(6)
C23 0.251(10) 0.225(10) 0.211(10) 0.171(8) 0.129(9) 0.172(8)

loop_
_atom_type_symbol
_atom_type_description
_atom_type_scat_dispersion_real
_atom_type_scat_dispersion_imag
_atom_type_scat_source
C C 0.0033 0.0016 'International Tables Vol C Tables 4.2.6.8 and 6.1.1.4'
H H 0.0000 0.0000 'International Tables Vol C Tables 4.2.6.8 and 6.1.1.4'
O O 0.0106 0.0060 'International Tables Vol C Tables 4.2.6.8 and 6.1.1.4'
Ti Ti 0.2776 0.4457 'International Tables Vol C Tables 4.2.6.8 and 6.1.1.4'

loop_
_geom_angle_atom_site_label_1
_geom_angle_atom_site_label_2
_geom_angle_atom_site_label_3
_geom_angle
_geom_angle_site_symmetry_1
_geom_angle_site_symmetry_3
Ti2 Ti1 Ti4 59.95(6) . .
Ti5 Ti1 Ti2 109.27(7) . .
Ti5 Ti1 Ti4 108.86(8) . .
O1 Ti1 Ti2 37.69(18) . .
O1 Ti1 Ti4 37.03(17) . .
O1 Ti1 Ti5 88.73(19) . .
O1 Ti1 O2 76.5(2) . .
O1 Ti1 O13 76.0(2) . .
O15 Ti1 Ti2 135.0(2) . .
O15 Ti1 Ti4 136.3(2) . .
O15 Ti1 Ti5 102.2(2) . .
O15 Ti1 O1 169.1(3) . .
O15 Ti1 O2 95.8(3) . .
O15 Ti1 O14 99.3(3) . .
O15 Ti1 O13 96.9(3) . .
O15 Ti1 O8 97.9(3) . 3_666
O2 Ti1 Ti2 39.21(17) . .
O2 Ti1 Ti4 87.60(18) . .
O2 Ti1 Ti5 129.51(18) . .
O2 Ti1 O13 93.0(3) . .
O14 Ti1 Ti2 125.46(19) . .
O14 Ti1 Ti4 85.94(18) . .
O14 Ti1 Ti5 40.26(17) . .
O14 Ti1 O1 89.3(3) . .
O14 Ti1 O2 163.5(3) . .
O14 Ti1 O13 91.6(3) . .
O14 Ti1 O8 79.6(3) . 3_666
O13 Ti1 Ti2 86.81(18) . .
O13 Ti1 Ti4 39.43(17) . .
O13 Ti1 Ti5 130.2(2) . .
O8 Ti1 Ti2 87.33(19) 3_666 .
O8 Ti1 Ti4 125.53(19) 3_666 .
O8 Ti1 Ti5 39.33(19) 3_666 .
O8 Ti1 O1 90.2(3) 3_666 .
O8 Ti1 O2 92.0(3) 3_666 .
O8 Ti1 O13 163.8(3) 3_666 .
Ti1 Ti2 Ti4 60.25(6) . .
Ti3 Ti2 Ti1 108.77(7) . .
Ti3 Ti2 Ti4 108.50(8) . .
O1 Ti2 Ti1 37.94(17) . .
O1 Ti2 Ti3 88.11(19) . .
O1 Ti2 Ti4 37.16(17) . .
O1 Ti2 O2 77.1(2) . .
O1 Ti2 O6 76.4(2) . .
O11 Ti2 Ti1 87.07(18) 3_666 .
O11 Ti2 Ti3 39.50(18) 3_666 .
O11 Ti2 Ti4 125.7(2) 3_666 .
O11 Ti2 O1 90.2(3) 3_666 .
O11 Ti2 O2 91.6(2) 3_666 .
O11 Ti2 O6 164.1(3) 3_666 .
O11 Ti2 O5 79.9(2) 3_666 .
O2 Ti2 Ti1 39.56(18) . .
O2 Ti2 Ti3 129.29(18) . .
O2 Ti2 Ti4 88.12(18) . .
O2 Ti2 O6 93.7(2) . .
O6 Ti2 Ti1 87.49(17) . .
O6 Ti2 Ti3 129.82(19) . .
O6 Ti2 Ti4 39.67(18) . .
O3 Ti2 Ti1 138.5(2) . .
O3 Ti2 Ti3 101.6(2) . .
O3 Ti2 Ti4 134.0(2) . .
O3 Ti2 O1 169.6(3) . .
O3 Ti2 O11 99.6(3) . 3_666
O3 Ti2 O2 99.0(3) . .
O3 Ti2 O6 94.4(3) . .
O3 Ti2 O5 97.3(3) . .
O5 Ti2 Ti1 124.17(18) . .
O5 Ti2 Ti3 40.44(17) . .
O5 Ti2 Ti4 84.67(17) . .
O5 Ti2 O1 87.7(2) . .
O5 Ti2 O2 162.7(3) . .
O5 Ti2 O6 90.8(2) . .
Ti5 Ti3 Ti2 73.27(7) 3_666 .
Ti6 Ti3 Ti2 73.53(7) 3_666 .
Ti6 Ti3 Ti5 118.64(8) 3_666 3_666
O11 Ti3 Ti2 38.82(17) 3_666 .
O11 Ti3 Ti5 108.85(17) 3_666 3_666
O11 Ti3 Ti6 41.31(19) 3_666 3_666
O11 Ti3 O5 78.7(2) 3_666 .
O14 Ti3 Ti2 113.12(19) 3_666 .
O14 Ti3 Ti5 40.96(18) 3_666 3_666
O14 Ti3 Ti6 121.64(19) 3_666 3_666
O14 Ti3 O11 141.6(2) 3_666 3_666
O14 Ti3 O5 79.6(3) 3_666 .
O4 Ti3 Ti2 115.5(2) . .
O4 Ti3 Ti5 120.3(2) . 3_666
O4 Ti3 Ti6 120.3(2) . 3_666
O4 Ti3 O11 108.5(3) . 3_666
O4 Ti3 O14 108.4(3) . 3_666
O4 Ti3 O5 109.7(3) . .
O4 Ti3 O10 108.3(3) . 3_666
O5 Ti3 Ti2 39.92(17) . .
O5 Ti3 Ti5 39.14(18) . 3_666
O5 Ti3 Ti6 109.36(18) . 3_666
O10 Ti3 Ti2 114.2(2) 3_666 .
O10 Ti3 Ti5 121.3(2) 3_666 3_666
O10 Ti3 Ti6 41.93(19) 3_666 3_666
O10 Ti3 O11 82.6(3) 3_666 3_666
O10 Ti3 O14 95.3(3) 3_666 3_666
O10 Ti3 O5 141.4(3) 3_666 .
Ti2 Ti4 Ti1 59.81(6) . .
Ti6 Ti4 Ti1 109.23(8) . .
Ti6 Ti4 Ti2 110.20(8) . .
O1 Ti4 Ti1 37.52(17) . .
O1 Ti4 Ti2 37.41(18) . .
O1 Ti4 Ti6 89.20(19) . .
O1 Ti4 O13 76.5(2) . .
O1 Ti4 O6 76.7(2) . .
O1 Ti4 O10 89.1(2) . .
O13 Ti4 Ti1 39.46(16) . .
O13 Ti4 Ti2 86.71(19) . .
O13 Ti4 Ti6 129.9(2) . .
O13 Ti4 O6 92.0(3) . .
O6 Ti4 Ti1 87.11(17) . .
O6 Ti4 Ti2 39.67(16) . .
O6 Ti4 Ti6 131.41(19) . .
O9 Ti4 Ti1 133.9(2) . .
O9 Ti4 Ti2 137.0(2) . .
O9 Ti4 Ti6 101.7(2) . .
O9 Ti4 O1 168.9(3) . .
O9 Ti4 O13 94.5(3) . .
O9 Ti4 O6 97.4(3) . .
O9 Ti4 O7 99.1(3) . .
O9 Ti4 O10 97.6(3) . .
O7 Ti4 Ti1 126.69(18) . .
O7 Ti4 Ti2 87.31(18) . .
O7 Ti4 Ti6 41.22(19) . .
O7 Ti4 O1 90.6(2) . .
O7 Ti4 O13 165.3(3) . .
O7 Ti4 O6 92.0(3) . .
O7 Ti4 O10 82.4(3) . .
O10 Ti4 Ti1 84.91(17) . .
O10 Ti4 Ti2 125.39(18) . .
O10 Ti4 Ti6 41.14(18) . .
O10 Ti4 O13 90.2(3) . .
O10 Ti4 O6 164.6(3) . .
Ti3 Ti5 Ti1 73.42(7) 3_666 .
Ti6 Ti5 Ti1 73.43(7) 3_666 .
Ti6 Ti5 Ti3 119.00(8) 3_666 3_666
O16 Ti5 Ti1 115.0(2) . .
O16 Ti5 Ti3 119.6(2) . 3_666
O16 Ti5 Ti6 120.5(2) . 3_666
O16 Ti5 O14 108.5(3) . .
O16 Ti5 O5 108.3(3) . 3_666
O16 Ti5 O7 107.4(3) . 3_666
O16 Ti5 O8 108.0(3) . 3_666
O14 Ti5 Ti1 39.58(18) . .
O14 Ti5 Ti3 39.87(18) . 3_666
O14 Ti5 Ti6 109.30(18) . 3_666
O5 Ti5 Ti1 113.39(19) 3_666 .
O5 Ti5 Ti3 41.12(18) 3_666 3_666
O5 Ti5 Ti6 121.90(19) 3_666 3_666
O5 Ti5 O14 80.4(3) 3_666 .
O5 Ti5 O8 142.4(3) 3_666 3_666
O7 Ti5 Ti1 114.4(2) 3_666 .
O7 Ti5 Ti3 123.20(19) 3_666 3_666
O7 Ti5 Ti6 41.8(2) 3_666 3_666
O7 Ti5 O14 143.0(3) 3_666 .
O7 Ti5 O5 96.7(3) 3_666 3_666
O7 Ti5 O8 81.3(3) 3_666 3_666
O8 Ti5 Ti1 39.84(17) 3_666 .
O8 Ti5 Ti3 109.97(18) 3_666 3_666
O8 Ti5 Ti6 40.39(19) 3_666 3_666
O8 Ti5 O14 79.4(3) 3_666 .
Ti3 Ti6 Ti4 73.91(7) 3_666 .
Ti3 Ti6 Ti5 119.06(9) 3_666 3_666
Ti5 Ti6 Ti4 72.79(8) 3_666 .
O11 Ti6 Ti3 41.43(19) . 3_666
O11 Ti6 Ti4 114.2(2) . .
O11 Ti6 Ti5 122.24(19) . 3_666
O11 Ti6 O7 143.2(3) . .
O11 Ti6 O10 80.0(3) . .
O7 Ti6 Ti3 110.7(2) . 3_666
O7 Ti6 Ti4 40.14(18) . .
O7 Ti6 Ti5 39.55(18) . 3_666
O10 Ti6 Ti3 39.13(18) . 3_666
O10 Ti6 Ti4 40.65(18) . .
O10 Ti6 Ti5 109.4(2) . 3_666
O10 Ti6 O7 80.8(3) . .
O8 Ti6 Ti3 122.99(19) . 3_666
O8 Ti6 Ti4 112.3(2) . .
O8 Ti6 Ti5 40.4(2) . 3_666
O8 Ti6 O11 97.3(3) . .
O8 Ti6 O7 79.1(3) . .
O8 Ti6 O10 141.4(3) . .
O12 Ti6 Ti3 122.6(3) . 3_666
O12 Ti6 Ti4 116.6(3) . .
O12 Ti6 Ti5 117.7(3) . 3_666
O12 Ti6 O11 109.2(3) . .
O12 Ti6 O7 107.0(3) . .
O12 Ti6 O10 112.0(3) . .
O12 Ti6 O8 105.2(3) . .
C22 O16 Ti5 149.6(13) . .
Ti2 O1 Ti1 104.4(3) . .
Ti4 O1 Ti1 105.5(3) . .
Ti4 O1 Ti2 105.4(3) . .
Ti2 O11 Ti3 101.7(3) 3_666 3_666
Ti2 O11 Ti6 133.1(3) 3_666 .
Ti6 O11 Ti3 97.3(3) . 3_666
C25 O15 Ti1 154.1(9) . .
Ti2 O2 Ti1 101.2(3) . .
C1 O2 Ti1 126.4(7) . .
C1 O2 Ti2 131.2(7) . .
Ti1 O14 Ti5 100.2(3) . .
Ti3 O14 Ti1 134.4(3) 3_666 .
Ti3 O14 Ti5 99.2(3) 3_666 .
Ti4 O13 Ti1 101.1(3) . .
C19 O13 Ti1 130.3(6) . .
C19 O13 Ti4 127.2(6) . .
C4 O4 Ti3 152.3(12) . .
Ti4 O6 Ti2 100.7(3) . .
C10 O6 Ti2 126.9(7) . .
C10 O6 Ti4 130.6(7) . .
C13 O9 Ti4 153.9(9) . .
C7 O3 Ti2 154.2(7) . .
Ti2 O5 Ti3 99.6(2) . .
Ti5 O5 Ti2 135.1(3) 3_666 .
Ti5 O5 Ti3 99.7(3) 3_666 .
Ti4 O7 Ti6 98.6(3) . .
Ti5 O7 Ti4 132.6(3) 3_666 .
Ti5 O7 Ti6 98.6(3) 3_666 .
Ti3 O10 Ti4 135.9(3) 3_666 .
Ti3 O10 Ti6 98.9(3) 3_666 .
Ti4 O10 Ti6 98.2(3) . .
Ti5 O8 Ti1 100.8(3) 3_666 3_666
Ti6 O8 Ti1 132.1(3) . 3_666
Ti6 O8 Ti5 99.2(3) . 3_666
C16 O12 Ti6 149.0(11) . .
H5A C5 H5B 109.5 . .
H5A C5 H5C 109.5 . .
H5B C5 H5C 109.5 . .
C4 C5 H5A 109.5 . .
C4 C5 H5B 109.5 . .
C4 C5 H5C 109.5 . .
H6A C6 H6B 109.5 . .
H6A C6 H6C 109.5 . .
H6B C6 H6C 109.5 . .
C4 C6 H6A 109.5 . .
C4 C6 H6B 109.5 . .
C4 C6 H6C 109.5 . .
H21A C21 H21B 109.5 . .
H21A C21 H21C 109.5 . .
H21B C21 H21C 109.5 . .
C19 C21 H21A 109.5 . .
C19 C21 H21B 109.5 . .
C19 C21 H21C 109.5 . .
H2A C2 H2B 109.5 . .
H2A C2 H2C 109.5 . .
H2B C2 H2C 109.5 . .
C1 C2 H2A 109.5 . .
C1 C2 H2B 109.5 . .
C1 C2 H2C 109.5 . .
O3 C7 H7 113.2 . .
O3 C7 C9 105.5(10) . .
O3 C7 C8 104.5(11) . .
C9 C7 H7 113.2 . .
C8 C7 H7 113.2 . .
C8 C7 C9 106.4(11) . .
H11A C11 H11B 109.5 . .
H11A C11 H11C 109.5 . .
H11B C11 H11C 109.5 . .
C10 C11 H11A 109.5 . .
C10 C11 H11B 109.5 . .
C10 C11 H11C 109.5 . .
H12A C12 H12B 109.5 . .
H12A C12 H12C 109.5 . .
H12B C12 H12C 109.5 . .
C10 C12 H12A 109.5 . .
C10 C12 H12B 109.5 . .
C10 C12 H12C 109.5 . .
C7 C9 H9A 109.5 . .
C7 C9 H9B 109.5 . .
C7 C9 H9C 109.5 . .
H9A C9 H9B 109.5 . .
H9A C9 H9C 109.5 . .
H9B C9 H9C 109.5 . .
O13 C19 C21 111.4(9) . .
O13 C19 H19 106.7 . .
O13 C19 C20 110.4(9) . .
C21 C19 H19 106.7 . .
C21 C19 C20 114.4(10) . .
C20 C19 H19 106.7 . .
H15A C15 H15B 109.5 . .
H15A C15 H15C 109.5 . .
H15B C15 H15C 109.5 . .
C13 C15 H15A 109.5 . .
C13 C15 H15B 109.5 . .
C13 C15 H15C 109.5 . .
O6 C10 C11 113.3(10) . .
O6 C10 C12 112.3(10) . .
O6 C10 H10 103.1 . .
C11 C10 C12 119.3(11) . .
C11 C10 H10 103.1 . .
C12 C10 H10 103.1 . .
H3A C3 H3B 109.5 . .
H3A C3 H3C 109.5 . .
H3B C3 H3C 109.5 . .
C1 C3 H3A 109.5 . .
C1 C3 H3B 109.5 . .
C1 C3 H3C 109.5 . .
H26A C26 H26B 109.5 . .
H26A C26 H26C 109.5 . .
H26B C26 H26C 109.5 . .
C25 C26 H26A 109.5 . .
C25 C26 H26B 109.5 . .
C25 C26 H26C 109.5 . .
O4 C4 C5 120(3) . .
O4 C4 C6 104(2) . .
O4 C4 H4 111.2 . .
C5 C4 C6 98.0(15) . .
C5 C4 H4 111.2 . .
C6 C4 H4 111.2 . .
C19 C20 H20A 109.5 . .
C19 C20 H20B 109.5 . .
C19 C20 H20C 109.5 . .
H20A C20 H20B 109.5 . .
H20A C20 H20C 109.5 . .
H20B C20 H20C 109.5 . .
H14A C14 H14B 109.5 . .
H14A C14 H14C 109.5 . .
H14B C14 H14C 109.5 . .
C13 C14 H14A 109.5 . .
C13 C14 H14B 109.5 . .
C13 C14 H14C 109.5 . .
C7 C8 H8A 109.5 . .
C7 C8 H8B 109.5 . .
C7 C8 H8C 109.5 . .
H8A C8 H8B 109.5 . .
H8A C8 H8C 109.5 . .
H8B C8 H8C 109.5 . .
O15 C25 C26 113.2(10) . .
O15 C25 H25 95.1 . .
C26 C25 H25 95.1 . .
C27 C25 O15 117.1(13) . .
C27 C25 C26 127.3(13) . .
C27 C25 H25 95.1 . .
H24A C24 H24B 109.5 . .
H24A C24 H24C 109.5 . .
H24B C24 H24C 109.5 . .
C22 C24 H24A 109.5 . .
C22 C24 H24B 109.5 . .
C22 C24 H24C 109.5 . .
O16 C22 C24 114(2) . .
O16 C22 H22 100.5 . .
O16 C22 C23 126(2) . .
C24 C22 H22 100.5 . .
C23 C22 C24 110(3) . .
C23 C22 H22 100.5 . .
C25 C27 H27A 109.5 . .
C25 C27 H27B 109.5 . .
C25 C27 H27C 109.5 . .
H27A C27 H27B 109.5 . .
H27A C27 H27C 109.5 . .
H27B C27 H27C 109.5 . .
O9 C13 C15 114.1(12) . .
O9 C13 H13 91.8 . .
C15 C13 H13 91.8 . .
C14 C13 O9 119.1(14) . .
C14 C13 C15 126.5(14) . .
C14 C13 H13 91.8 . .
O2 C1 C3 110.9(9) . .
O2 C1 H1 106.2 . .
C2 C1 O2 108.7(10) . .
C2 C1 C3 117.8(13) . .
C2 C1 H1 106.2 . .
C3 C1 H1 106.2 . .
C22 C23 H23A 109.5 . .
C22 C23 H23B 109.5 . .
C22 C23 H23C 109.5 . .
H23A C23 H23B 109.5 . .
H23A C23 H23C 109.5 . .
H23B C23 H23C 109.5 . .
O12 C16 H16 112.0 . .
O12 C16 C18 102.6(15) . .
C17 C16 O12 112.1(18) . .
C17 C16 H16 112.0 . .
C17 C16 C18 105.4(17) . .
C18 C16 H16 112.0 . .
C16 C17 H17A 109.5 . .
C16 C17 H17B 109.5 . .
C16 C17 H17C 109.5 . .
H17A C17 H17B 109.5 . .
H17A C17 H17C 109.5 . .
H17B C17 H17C 109.5 . .
C16 C18 H18A 109.5 . .
C16 C18 H18B 109.5 . .
C16 C18 H18C 109.5 . .
H18A C18 H18B 109.5 . .
H18A C18 H18C 109.5 . .
H18B C18 H18C 109.5 . .

loop_
_geom_bond_atom_site_label_1
_geom_bond_atom_site_label_2
_geom_bond_distance
_geom_bond_site_symmetry_2
Ti1 Ti2 3.123(2) .
Ti1 Ti4 3.137(3) .
Ti1 Ti5 3.017(3) .
Ti1 O1 1.982(6) .
Ti1 O15 1.797(6) .
Ti1 O2 2.028(6) .
Ti1 O14 1.953(6) .
Ti1 O13 2.032(6) .
Ti1 O8 1.968(6) 3_666
Ti2 Ti3 3.026(3) .
Ti2 Ti4 3.127(2) .
Ti2 O1 1.971(6) .
Ti2 O11 1.937(6) 3_666
Ti2 O2 2.013(6) .
Ti2 O6 2.032(6) .
Ti2 O3 1.804(7) .
Ti2 O5 1.969(6) .
Ti3 Ti5 2.983(3) 3_666
Ti3 Ti6 2.946(3) 3_666
Ti3 O11 1.965(6) 3_666
Ti3 O14 1.937(6) 3_666
Ti3 O4 1.766(6) .
Ti3 O5 1.991(6) .
Ti3 O10 1.882(6) 3_666
Ti4 Ti6 2.998(3) .
Ti4 O1 1.960(6) .
Ti4 O13 2.030(6) .
Ti4 O6 2.032(6) .
Ti4 O9 1.784(6) .
Ti4 O7 1.955(6) .
Ti4 O10 1.973(6) .
Ti5 Ti3 2.983(3) 3_666
Ti5 Ti6 2.962(3) 3_666
Ti5 O16 1.786(7) .
Ti5 O14 1.981(6) .
Ti5 O5 1.911(6) 3_666
Ti5 O7 1.908(6) 3_666
Ti5 O8 1.947(7) 3_666
Ti6 Ti3 2.946(3) 3_666
Ti6 Ti5 2.963(3) 3_666
Ti6 O11 1.961(7) .
Ti6 O7 1.998(7) .
Ti6 O10 1.993(6) .
Ti6 O8 1.944(7) .
Ti6 O12 1.842(8) .
O16 C22 1.31(3) .
O11 Ti2 1.937(6) 3_666
O11 Ti3 1.965(6) 3_666
O15 C25 1.396(13) .
O2 C1 1.463(12) .
O14 Ti3 1.937(6) 3_666
O13 C19 1.447(11) .
O4 C4 1.41(3) .
O6 C10 1.429(12) .
O9 C13 1.407(15) .
O3 C7 1.430(12) .
O5 Ti5 1.911(6) 3_666
O7 Ti5 1.908(6) 3_666
O10 Ti3 1.882(6) 3_666
O8 Ti1 1.968(6) 3_666
O8 Ti5 1.947(7) 3_666
O12 C16 1.437(18) .
C5 H5A 0.9800 .
C5 H5B 0.9800 .
C5 H5C 0.9800 .
C5 C4 1.486(18) .
C6 H6A 0.9800 .
C6 H6B 0.9800 .
C6 H6C 0.9800 .
C6 C4 1.530(17) .
C21 H21A 0.9800 .
C21 H21B 0.9800 .
C21 H21C 0.9800 .
C21 C19 1.474(15) .
C2 H2A 0.9800 .
C2 H2B 0.9800 .
C2 H2C 0.9800 .
C2 C1 1.416(17) .
C7 H7 1.0000 .
C7 C9 1.540(17) .
C7 C8 1.53(2) .
C11 H11A 0.9800 .
C11 H11B 0.9800 .
C11 H11C 0.9800 .
C11 C10 1.437(15) .
C12 H12A 0.9800 .
C12 H12B 0.9800 .
C12 H12C 0.9800 .
C12 C10 1.438(15) .
C9 H9A 0.9800 .
C9 H9B 0.9800 .
C9 H9C 0.9800 .
C19 H19 1.0000 .
C19 C20 1.494(16) .
C15 H15A 0.9800 .
C15 H15B 0.9800 .
C15 H15C 0.9800 .
C15 C13 1.465(17) .
C10 H10 1.0000 .
C3 H3A 0.9800 .
C3 H3B 0.9800 .
C3 H3C 0.9800 .
C3 C1 1.484(15) .
C26 H26A 0.9800 .
C26 H26B 0.9800 .
C26 H26C 0.9800 .
C26 C25 1.492(16) .
C4 H4 1.0000 .
C20 H20A 0.9800 .
C20 H20B 0.9800 .
C20 H20C 0.9800 .
C14 H14A 0.9800 .
C14 H14B 0.9800 .
C14 H14C 0.9800 .
C14 C13 1.357(17) .
C8 H8A 0.9800 .
C8 H8B 0.9800 .
C8 H8C 0.9800 .
C25 H25 1.0000 .
C25 C27 1.342(16) .
C24 H24A 0.9800 .
C24 H24B 0.9800 .
C24 H24C 0.9800 .
C24 C22 1.52(3) .
C22 H22 1.0000 .
C22 C23 1.46(3) .
C27 H27A 0.9800 .
C27 H27B 0.9800 .
C27 H27C 0.9800 .
C13 H13 1.0000 .
C1 H1 1.0000 .
C23 H23A 0.9800 .
C23 H23B 0.9800 .
C23 H23C 0.9800 .
C16 H16 1.0000 .
C16 C17 1.413(18) .
C16 C18 1.544(18) .
C17 H17A 0.9800 .
C17 H17B 0.9800 .
C17 H17C 0.9800 .
C18 H18A 0.9800 .
C18 H18B 0.9800 .
C18 H18C 0.9800 .

loop_
_geom_torsion_atom_site_label_1
_geom_torsion_atom_site_label_2
_geom_torsion_atom_site_label_3
_geom_torsion_atom_site_label_4
_geom_torsion
_geom_torsion_site_symmetry_1
Ti1 Ti2 O3 C7 -131.7(16) .
Ti1 Ti4 O9 C13 117.4(17) .
Ti1 Ti5 O16 C22 -90(3) .
Ti1 O15 C25 C26 -44(3) .
Ti1 O15 C25 C27 151.7(15) .
Ti1 O2 C1 C2 122.4(10) .
Ti1 O2 C1 C3 -106.5(11) .
Ti1 O13 C19 C21 57.4(12) .
Ti1 O13 C19 C20 -70.9(12) .
Ti2 Ti1 O15 C25 123.0(19) .
Ti2 Ti3 O4 C4 -86(3) .
Ti2 Ti4 O9 C13 -152.0(17) .
Ti2 O2 C1 C2 -72.4(13) .
Ti2 O2 C1 C3 58.6(14) .
Ti2 O6 C10 C11 -99.9(11) .
Ti2 O6 C10 C12 121.1(10) .
Ti2 O3 C7 C9 -70.9(19) .
Ti2 O3 C7 C8 177.2(12) .
Ti3 Ti2 O3 C7 4.9(17) .
Ti3 Ti5 O16 C22 -6(3) 3_666
Ti3 Ti6 O12 C16 -12(2) 3_666
Ti3 O4 C4 C5 -87(3) .
Ti3 O4 C4 C6 165.1(17) .
Ti4 Ti1 O15 C25 -145.7(19) .
Ti4 Ti2 O3 C7 135.4(16) .
Ti4 Ti6 O12 C16 76(2) .
Ti4 O13 C19 C21 -106.6(9) .
Ti4 O13 C19 C20 125.1(9) .
Ti4 O6 C10 C11 61.9(13) .
Ti4 O6 C10 C12 -77.0(14) .
Ti4 O9 C13 C15 -52(2) .
Ti4 O9 C13 C14 134.0(16) .
Ti5 Ti1 O15 C25 -11(2) .
Ti5 Ti3 O4 C4 -171(3) 3_666
Ti5 Ti6 O12 C16 159(2) 3_666
Ti5 O16 C22 C24 18(4) .
Ti5 O16 C22 C23 -124(2) .
Ti6 Ti3 O4 C4 -1(3) 3_666
Ti6 Ti4 O9 C13 -14.3(18) .
Ti6 Ti5 O16 C22 -175(3) 3_666
Ti6 O12 C16 C17 151.5(18) .
Ti6 O12 C16 C18 39(3) .
O1 Ti1 O15 C25 166.7(19) .
O1 Ti2 O3 C7 164.2(17) .
O1 Ti4 O9 C13 153.4(18) .
O11 Ti2 O3 C7 -35.2(17) 3_666
O11 Ti3 O4 C4 -45(3) 3_666
O11 Ti6 O12 C16 -56(2) .
O2 Ti1 O15 C25 122(2) .
O2 Ti2 O3 C7 -128.5(16) .
O14 Ti1 O15 C25 -52(2) .
O14 Ti3 O4 C4 146(3) 3_666
O14 Ti5 O16 C22 -48(3) .
O13 Ti1 O15 C25 -145(2) .
O13 Ti4 O9 C13 118.0(18) .
O6 Ti2 O3 C7 137.1(16) .
O6 Ti4 O9 C13 -149.4(18) .
O5 Ti2 O3 C7 45.7(17) .
O5 Ti3 O4 C4 -129(3) .
O5 Ti5 O16 C22 38(3) 3_666
O7 Ti4 O9 C13 -56.2(18) .
O7 Ti5 O16 C22 141(3) 3_666
O7 Ti6 O12 C16 118(2) .
O10 Ti3 O4 C4 43(3) 3_666
O10 Ti4 O9 C13 27.2(18) .
O10 Ti6 O12 C16 31(2) .
O8 Ti1 O15 C25 29(2) 3_666
O8 Ti5 O16 C22 -133(3) 3_666
O8 Ti6 O12 C16 -159(2) .
